data_7119976
loop_
_publ_author_name
'Kojima, Mitsuru'
'Tamoto, Akira'
'Aratani, Naoki'
'Yamada, Hiroko'

_publ_section_title
;
 Rearrangement of an aniline linked perylene bisimide under acidic
 conditions and visible to near-infrared emission from intramolecular
 charge-transfer state of its fused derivatives
;
_journal_name_full 'Chem. Commun.'
_journal_paper_doi 10.1039/C7CC01520H
_journal_year 2017
_chemical_formula_moiety 'C64 H56 N4 O4'
_chemical_formula_sum 'C64 H56 N4 O4'
_chemical_formula_weight 945.12
_chemical_name_systematic
'N,N'-bis(2,6-diisopropylphenyl)-4,13-bis(dimethylamino)- benzo[a,j]coronene-1,8,9,16-tetracarboxylic acid bisimide'
_space_group_crystal_system monoclinic
_space_group_IT_number 4
_space_group_name_Hall 'P 2yb'
_space_group_name_H-M_alt 'P 1 21 1'
_symmetry_space_group_name_Hall 'P 2yb'
_symmetry_space_group_name_H-M 'P 1 21 1'
_atom_sites_solution_hydrogens geom
_audit_creation_method SHELXL-2014/7
_audit_update_record
;
2017-02-23 deposited with the CCDC.
2017-04-18 downloaded from the CCDC.
;
_cell_angle_alpha 90
_cell_angle_beta 98.801(2)
_cell_angle_gamma 90
_cell_formula_units_Z 2
_cell_length_a 10.9335(9)
_cell_length_b 13.6371(12)
_cell_length_c 22.866(2)
_cell_measurement_reflns_used 4675
_cell_measurement_temperature 90
_cell_measurement_theta_max 27.11
_cell_measurement_theta_min 2.34
_cell_volume 3369.2(5)
_computing_cell_refinement 'APEX2 (Bruker AXS, 2006)'
_computing_data_collection 'APEX2 (Bruker AXS, 2006)'
_computing_data_reduction 'SAINT (Bruker AXS, 2004)'
_computing_molecular_graphics 'XSHEL (Bruker AXS,2002)'
_computing_publication_material 'XCIF (Bruker AXS, 2001)'
_computing_structure_refinement 'SHELXL-97 (Sheldrick, 1997)'
_computing_structure_solution 'SHELXS-97 (Sheldrick, 1997)'
_diffrn_ambient_temperature 90
_diffrn_detector_area_resol_mean 8.333
_diffrn_measured_fraction_theta_full 0.994
_diffrn_measured_fraction_theta_max 0.994
_diffrn_measurement_device_type 'Bruker APEXII CCD area detector'
_diffrn_measurement_method 'phi and omega scans'
_diffrn_radiation_monochromator graphite
_diffrn_radiation_source 'fine-focus sealed tube'
_diffrn_radiation_type MoK\a
_diffrn_radiation_wavelength 0.71073
_diffrn_reflns_av_R_equivalents 0.0266
_diffrn_reflns_av_unetI/netI 0.0698
_diffrn_reflns_Laue_measured_fraction_full 0.994
_diffrn_reflns_Laue_measured_fraction_max 0.994
_diffrn_reflns_limit_h_max 12
_diffrn_reflns_limit_h_min -13
_diffrn_reflns_limit_k_max 16
_diffrn_reflns_limit_k_min -16
_diffrn_reflns_limit_l_max 28
_diffrn_reflns_limit_l_min -17
_diffrn_reflns_number 19412
_diffrn_reflns_point_group_measured_fraction_full 0.996
_diffrn_reflns_point_group_measured_fraction_max 0.996
_diffrn_reflns_theta_full 25.242
_diffrn_reflns_theta_max 26.000
_diffrn_reflns_theta_min 1.744
_exptl_absorpt_coefficient_mu 0.058
_exptl_absorpt_correction_T_max 0.983
_exptl_absorpt_correction_T_min 0.852
_exptl_absorpt_correction_type multi-scan
_exptl_absorpt_process_details
;
SADABS Sheldrick 1996
;
_exptl_crystal_colour violet
_exptl_crystal_density_diffrn 0.932
_exptl_crystal_description prism
_exptl_crystal_F_000 1000
_exptl_crystal_recrystallization_method 'Vapour deposition'
_exptl_crystal_size_max 0.500
_exptl_crystal_size_mid 0.300
_exptl_crystal_size_min 0.300
_refine_diff_density_max 0.686
_refine_diff_density_min -0.267
_refine_diff_density_rms 0.063
_refine_ls_abs_structure_details
;
 Refined as an inversion twin.
;
_refine_ls_abs_structure_Flack 0(3)
_refine_ls_extinction_method none
_refine_ls_goodness_of_fit_ref 0.940
_refine_ls_hydrogen_treatment constr
_refine_ls_matrix_type full
_refine_ls_number_parameters 730
_refine_ls_number_reflns 12991
_refine_ls_number_restraints 45
_refine_ls_restrained_S_all 0.945
_refine_ls_R_factor_all 0.1190
_refine_ls_R_factor_gt 0.0797
_refine_ls_shift/su_max 0.001
_refine_ls_shift/su_mean 0.000
_refine_ls_structure_factor_coef Fsqd
_refine_ls_weighting_details 'w=1/[\s^2^(Fo^2^)+(0.1462P)^2^] where P=(Fo^2^+2Fc^2^)/3'
_refine_ls_weighting_scheme calc
_refine_ls_wR_factor_gt 0.2100
_refine_ls_wR_factor_ref 0.2357
_reflns_Friedel_coverage 0.919
_reflns_Friedel_fraction_full 0.999
_reflns_Friedel_fraction_max 0.999
_reflns_number_gt 7156
_reflns_number_total 12991
_reflns_threshold_expression 'I > 2\s(I)'
_cod_data_source_file c7cc01520h2.cif
_cod_data_source_block 61031MK_0m_b
_cod_database_code 7119976
_shelx_shelxl_version_number 2014/7
_shelx_space_group_comment
;
The symmetry employed for this shelxl refinement is uniquely defined
by the following loop, which should always be used as a source of
symmetry information in preference to the above space-group names.
They are only intended as comments.
;
_shelx_estimated_absorpt_t_min 0.972
_shelx_estimated_absorpt_t_max 0.983
_platon_squeeze_void_probe_radius 1.20

loop_
_space_group_symop_operation_xyz
'x, y, z'
'-x, y+1/2, -z'

loop_
_atom_site_label
_atom_site_type_symbol
_atom_site_fract_x
_atom_site_fract_y
_atom_site_fract_z
_atom_site_U_iso_or_equiv
_atom_site_adp_type
_atom_site_occupancy
_atom_site_site_symmetry_order
_atom_site_calc_flag
_atom_site_refinement_flags_posn
_atom_site_refinement_flags_adp
_atom_site_refinement_flags_occupancy
_atom_site_disorder_assembly
_atom_site_disorder_group
C1 C 0.9889(5) 0.5232(4) 0.8092(2) 0.0299(12) Uani 1 1 d . . . . .
C2 C 1.0033(5) 0.6099(4) 0.8439(2) 0.0291(12) Uani 1 1 d . . . . .
H1 H 1.0820 0.6253 0.8658 0.035 Uiso 1 1 calc R U . . .
C3 C 0.9040(5) 0.6727(4) 0.8464(2) 0.0337(13) Uani 1 1 d . . . . .
C4 C 0.7841(5) 0.6516(4) 0.8148(2) 0.0280(12) Uani 1 1 d . . . . .
C5 C 0.6861(5) 0.7167(4) 0.8172(2) 0.0263(11) Uani 1 1 d . . . . .
C6 C 0.5687(5) 0.6964(4) 0.7867(2) 0.0370(14) Uani 1 1 d . . . . .
H2 H 0.5039 0.7425 0.7877 0.044 Uiso 1 1 calc R U . . .
C7 C 0.5436(5) 0.6083(4) 0.7543(2) 0.0276(12) Uani 1 1 d . . . . .
C8 C 0.6440(5) 0.5431(4) 0.7524(2) 0.0293(12) Uani 1 1 d . . . . .
C9 C 0.6260(5) 0.4528(4) 0.7196(2) 0.0311(13) Uani 1 1 d . . . . .
C10 C 0.5061(5) 0.4282(4) 0.6910(2) 0.0314(13) Uani 1 1 d . . . . .
C11 C 0.4899(5) 0.3397(4) 0.6581(2) 0.0371(14) Uani 1 1 d . . . . .
H3 H 0.4098 0.3222 0.6387 0.045 Uiso 1 1 calc R U . . .
C12 C 0.5887(5) 0.2787(4) 0.6540(2) 0.0290(12) Uani 1 1 d . . . . .
C13 C 0.7051(5) 0.3010(4) 0.6830(2) 0.0293(12) Uani 1 1 d . . . . .
C14 C 0.8057(6) 0.2370(4) 0.6807(2) 0.0366(14) Uani 1 1 d . . . . .
C15 C 0.9246(5) 0.2580(4) 0.7106(2) 0.0310(12) Uani 1 1 d . . . . .
H4 H 0.9909 0.2141 0.7080 0.037 Uiso 1 1 calc R U . . .
C16 C 0.9454(5) 0.3445(4) 0.7447(2) 0.0307(12) Uani 1 1 d . . . . .
C17 C 0.8462(5) 0.4111(3) 0.7471(2) 0.0266(12) Uani 1 1 d . . . . .
C18 C 0.8690(5) 0.4995(3) 0.7801(2) 0.0229(11) Uani 1 1 d . . . . .
C19 C 0.7653(5) 0.5645(4) 0.7823(2) 0.0259(11) Uani 1 1 d . . . . .
C20 C 0.7264(5) 0.3890(4) 0.7170(2) 0.0282(12) Uani 1 1 d . . . . .
C21 C 1.0894(5) 0.4586(4) 0.8071(2) 0.0354(13) Uani 1 1 d . . . . .
C22 C 1.0696(5) 0.3675(4) 0.7754(2) 0.0326(12) Uani 1 1 d . . . . .
C23 C 1.1706(5) 0.3035(5) 0.7756(3) 0.0409(14) Uani 1 1 d . . . . .
H5 H 1.1575 0.2401 0.7585 0.049 Uiso 1 1 calc R U . . .
C24 C 1.2890(6) 0.3317(5) 0.8004(3) 0.0443(15) Uani 1 1 d . . . . .
H6 H 1.3561 0.2878 0.7995 0.053 Uiso 1 1 calc R U . . .
C25 C 1.3108(6) 0.4221(5) 0.8264(2) 0.0441(16) Uani 1 1 d . . . . .
C26 C 1.2135(5) 0.4852(4) 0.8311(2) 0.0344(13) Uani 1 1 d . . . . .
H7 H 1.2294 0.5467 0.8503 0.041 Uiso 1 1 calc R U . . .
C27 C 0.4208(5) 0.5849(4) 0.7252(2) 0.0312(12) Uani 1 1 d . . . . .
C28 C 0.4009(5) 0.4914(4) 0.6963(2) 0.0282(12) Uani 1 1 d . . . . .
C29 C 0.2784(5) 0.4698(4) 0.6713(2) 0.0359(13) Uani 1 1 d . . . . .
H8 H 0.2633 0.4087 0.6516 0.043 Uiso 1 1 calc R U . . .
C30 C 0.1805(5) 0.5295(4) 0.6731(2) 0.0374(14) Uani 1 1 d . . . . .
H9 H 0.0998 0.5096 0.6557 0.045 Uiso 1 1 calc R U . . .
C31 C 0.1995(5) 0.6236(4) 0.7018(2) 0.0381(14) Uani 1 1 d . . . . .
C32 C 0.3221(5) 0.6464(4) 0.7283(3) 0.0383(14) Uani 1 1 d . . . . .
H10 H 0.3367 0.7066 0.7491 0.046 Uiso 1 1 calc R U . . .
C33 C 1.5313(5) 0.3818(5) 0.8528(3) 0.0613(17) Uani 1 1 d . . . . .
H11 H 1.5299 0.3363 0.8858 0.092 Uiso 1 1 calc R U . . .
H12 H 1.6100 0.4175 0.8582 0.092 Uiso 1 1 calc R U . . .
H13 H 1.5223 0.3449 0.8156 0.092 Uiso 1 1 calc R U . . .
C34 C 1.4518(6) 0.5428(5) 0.8823(3) 0.0591(17) Uani 1 1 d . . . . .
H14 H 1.4238 0.5977 0.8560 0.089 Uiso 1 1 calc R U . . .
H15 H 1.5409 0.5490 0.8962 0.089 Uiso 1 1 calc R U . . .
H16 H 1.4073 0.5435 0.9164 0.089 Uiso 1 1 calc R U . . .
C37 C 0.9266(6) 0.7630(4) 0.8836(2) 0.0388(14) Uani 1 1 d . . . . .
C38 C 0.7075(6) 0.8100(4) 0.8504(2) 0.0394(14) Uani 1 1 d . . . . .
C39 C 0.8412(6) 0.9117(4) 0.9189(2) 0.0387(14) Uani 1 1 d . . . . .
C40 C 0.7953(6) 0.9111(5) 0.9717(3) 0.0509(16) Uani 1 1 d . . . . .
C41 C 0.8123(8) 0.9979(5) 1.0063(4) 0.071(2) Uani 1 1 d . . . . .
H17 H 0.7831 0.9996 1.0433 0.085 Uiso 1 1 calc R U . . .
C42 C 0.8699(7) 1.0801(5) 0.9877(3) 0.0613(19) Uani 1 1 d . . . . .
H18 H 0.8790 1.1381 1.0110 0.074 Uiso 1 1 calc R U . . .
C43 C 0.9137(7) 1.0751(4) 0.9344(3) 0.0573(18) Uani 1 1 d . . . . .
H19 H 0.9548 1.1310 0.9221 0.069 Uiso 1 1 calc R U . . .
C44 C 0.9020(7) 0.9949(4) 0.8983(2) 0.0494(16) Uani 1 1 d . . . . .
C45 C 0.7385(8) 0.8205(5) 0.9950(3) 0.070(2) Uani 1 1 d . . . . .
H20 H 0.7234 0.7712 0.9623 0.084 Uiso 1 1 calc R U . . .
C46 C 0.6122(9) 0.8488(9) 1.0131(4) 0.108(4) Uani 1 1 d . . . . .
H21 H 0.5578 0.7913 1.0096 0.162 Uiso 1 1 calc R U . . .
H22 H 0.5738 0.9009 0.9871 0.162 Uiso 1 1 calc R U . . .
H23 H 0.6250 0.8720 1.0542 0.162 Uiso 1 1 calc R U . . .
C47 C 0.8237(9) 0.7749(5) 1.0463(4) 0.081(2) Uani 1 1 d . . . . .
H24 H 0.8954 0.7459 1.0318 0.122 Uiso 1 1 calc R U . . .
H25 H 0.7790 0.7239 1.0645 0.122 Uiso 1 1 calc R U . . .
H26 H 0.8519 0.8256 1.0757 0.122 Uiso 1 1 calc R U . . .
C48 C 0.9662(11) 0.9878(6) 0.8412(4) 0.044(3) Uani 0.701(18) 1 d . . P A 3
H27 H 0.9537 0.9211 0.8231 0.052 Uiso 0.701(18) 1 calc R U P A 3
C49 C 1.0974(11) 1.0117(18) 0.8531(6) 0.129(8) Uani 0.701(18) 1 d . . P A 3
H28 H 1.1358 0.9962 0.8182 0.194 Uiso 0.701(18) 1 calc R U P A 3
H29 H 1.1372 0.9731 0.8869 0.194 Uiso 0.701(18) 1 calc R U P A 3
H30 H 1.1076 1.0817 0.8622 0.194 Uiso 0.701(18) 1 calc R U P A 3
C50 C 0.9144(14) 1.0648(8) 0.7977(4) 0.074(4) Uani 0.701(18) 1 d . . P A 3
H31 H 0.9462 1.1292 0.8116 0.110 Uiso 0.701(18) 1 calc R U P A 3
H32 H 0.8239 1.0647 0.7938 0.110 Uiso 0.701(18) 1 calc R U P A 3
H33 H 0.9393 1.0508 0.7591 0.110 Uiso 0.701(18) 1 calc R U P A 3
C84 C 0.898(3) 1.0070(19) 0.8356(10) 0.047(7) Uiso 0.299(18) 1 d D . P A 4
H34 H 0.9113 0.9385 0.8222 0.056 Uiso 0.299(18) 1 calc R U P A 4
C85 C 0.813(4) 1.041(3) 0.7923(15) 0.098(11) Uiso 0.299(18) 1 d D . P A 4
H35 H 0.7510 0.9902 0.7802 0.148 Uiso 0.299(18) 1 calc R U P A 4
H36 H 0.8523 1.0605 0.7584 0.148 Uiso 0.299(18) 1 calc R U P A 4
H37 H 0.7719 1.0985 0.8067 0.148 Uiso 0.299(18) 1 calc R U P A 4
C88 C 1.024(3) 1.058(2) 0.8280(13) 0.063(8) Uiso 0.299(18) 1 d D . P A 4
H38 H 1.0333 1.0578 0.7861 0.095 Uiso 0.299(18) 1 calc R U P A 4
H39 H 1.0926 1.0227 0.8511 0.095 Uiso 0.299(18) 1 calc R U P A 4
H40 H 1.0229 1.1260 0.8421 0.095 Uiso 0.299(18) 1 calc R U P A 4
C51 C 0.5683(5) 0.1917(4) 0.6160(2) 0.0373(14) Uani 1 1 d . . . . .
C52 C 0.7907(6) 0.1474(4) 0.6450(2) 0.0360(13) Uani 1 1 d . . . . .
C53 C 0.631(3) 0.0454(19) 0.5760(10) 0.029(9) Uiso 0.331(12) 1 d D . P B 1
C54 C 0.580(3) -0.0343(19) 0.5989(10) 0.068(12) Uiso 0.331(12) 1 d D . P B 1
C55 C 0.576(2) -0.1227(17) 0.5608(9) 0.034(6) Uiso 0.331(12) 1 d D . P B 1
H41 H 0.5560 -0.1850 0.5755 0.041 Uiso 0.331(12) 1 calc R U P B 1
C56 C 0.600(2) -0.1134(15) 0.5051(10) 0.037(7) Uiso 0.331(12) 1 d D . P B 1
H42 H 0.5966 -0.1706 0.4813 0.044 Uiso 0.331(12) 1 calc R U P B 1
C57 C 0.6279(15) -0.0280(12) 0.4813(8) 0.026(5) Uiso 0.331(12) 1 d D . P B 1
H43 H 0.6356 -0.0250 0.4405 0.032 Uiso 0.331(12) 1 calc R U P B 1
C58 C 0.6458(16) 0.0560(11) 0.5159(7) 0.027(5) Uiso 0.331(12) 1 d D . P B 1
C59 C 0.531(2) -0.0371(17) 0.6548(8) 0.045(6) Uiso 0.331(12) 1 d D . P B 1
H77 H 0.5375 0.0323 0.6691 0.054 Uiso 0.331(12) 1 calc R U P B 1
C60 C 0.627(3) -0.094(3) 0.7006(14) 0.119(12) Uiso 0.331(12) 1 d D . P B 1
H44 H 0.6160 -0.1647 0.6940 0.178 Uiso 0.331(12) 1 calc R U P B 1
H45 H 0.6130 -0.0779 0.7408 0.178 Uiso 0.331(12) 1 calc R U P B 1
H46 H 0.7107 -0.0749 0.6954 0.178 Uiso 0.331(12) 1 calc R U P B 1
C61 C 0.400(3) -0.060(5) 0.652(3) 0.21(3) Uiso 0.331(12) 1 d D . P B 1
H81 H 0.3783 -0.0592 0.6919 0.321 Uiso 0.331(12) 1 calc R U P B 1
H82 H 0.3508 -0.0102 0.6276 0.321 Uiso 0.331(12) 1 calc R U P B 1
H83 H 0.3831 -0.1245 0.6341 0.321 Uiso 0.331(12) 1 calc R U P B 1
C62 C 0.6762(14) 0.1549(10) 0.4898(6) 0.027(4) Uiso 0.331(12) 1 d D . P B 1
H78 H 0.6519 0.2084 0.5156 0.032 Uiso 0.331(12) 1 calc R U P B 1
C63 C 0.6021(17) 0.1680(12) 0.4264(7) 0.034(4) Uiso 0.331(12) 1 d D . P B 1
H50 H 0.5953 0.2379 0.4167 0.050 Uiso 0.331(12) 1 calc R U P B 1
H51 H 0.5192 0.1400 0.4250 0.050 Uiso 0.331(12) 1 calc R U P B 1
H52 H 0.6454 0.1342 0.3977 0.050 Uiso 0.331(12) 1 calc R U P B 1
C64 C 0.8204(19) 0.166(2) 0.4859(13) 0.081(8) Uiso 0.331(12) 1 d D . P B 1
H53 H 0.8653 0.1095 0.5055 0.121 Uiso 0.331(12) 1 calc R U P B 1
H54 H 0.8520 0.2264 0.5056 0.121 Uiso 0.331(12) 1 calc R U P B 1
H55 H 0.8321 0.1676 0.4443 0.121 Uiso 0.331(12) 1 calc R U P B 1
C72 C 0.6643(17) 0.0402(8) 0.5773(4) 0.033(3) Uani 0.669(12) 1 d D . P B 2
C73 C 0.6292(15) -0.0439(7) 0.6003(3) 0.041(3) Uani 0.669(12) 1 d D . P B 2
C74 C 0.6179(14) -0.1307(8) 0.5617(5) 0.051(3) Uani 0.669(12) 1 d D U P B 2
H56 H 0.5942 -0.1920 0.5762 0.061 Uiso 0.669(12) 1 calc R U P B 2
C75 C 0.6407(14) -0.1232(8) 0.5072(4) 0.046(3) Uani 0.669(12) 1 d D . P B 2
H57 H 0.6256 -0.1775 0.4810 0.055 Uiso 0.669(12) 1 calc R U P B 2
C76 C 0.6846(18) -0.0404(9) 0.4885(6) 0.077(5) Uani 0.669(12) 1 d D . P B 2
H58 H 0.7077 -0.0396 0.4501 0.093 Uiso 0.669(12) 1 calc R U P B 2
C77 C 0.6988(16) 0.0440(7) 0.5209(4) 0.058(4) Uani 0.669(12) 1 d D . P B 2
C78 C 0.6170(15) -0.0554(7) 0.6627(4) 0.070(4) Uani 0.669(12) 1 d D . P B 2
H79 H 0.6253 0.0111 0.6812 0.084 Uiso 0.669(12) 1 calc R U P B 2
C79 C 0.7281(12) -0.1216(8) 0.6954(4) 0.068(4) Uani 0.669(12) 1 d D . P B 2
H59 H 0.7217 -0.1879 0.6788 0.102 Uiso 0.669(12) 1 calc R U P B 2
H60 H 0.7231 -0.1248 0.7378 0.102 Uiso 0.669(12) 1 calc R U P B 2
H61 H 0.8074 -0.0926 0.6898 0.102 Uiso 0.669(12) 1 calc R U P B 2
C80 C 0.5039(15) -0.0989(11) 0.6770(7) 0.095(5) Uani 0.669(12) 1 d D . P B 2
H62 H 0.4322 -0.0655 0.6547 0.142 Uiso 0.669(12) 1 calc R U P B 2
H63 H 0.5018 -0.0918 0.7195 0.142 Uiso 0.669(12) 1 calc R U P B 2
H64 H 0.5014 -0.1686 0.6666 0.142 Uiso 0.669(12) 1 calc R U P B 2
C81 C 0.7609(19) 0.1345(12) 0.5004(7) 0.112(6) Uani 0.669(12) 1 d D U P B 2
H80 H 0.7712 0.1832 0.5335 0.134 Uiso 0.669(12) 1 calc R U P B 2
C82 C 0.6712(15) 0.1807(11) 0.4464(7) 0.095(5) Uani 0.669(12) 1 d D . P B 2
H65 H 0.6992 0.2471 0.4388 0.142 Uiso 0.669(12) 1 calc R U P B 2
H66 H 0.5869 0.1834 0.4559 0.142 Uiso 0.669(12) 1 calc R U P B 2
H67 H 0.6722 0.1401 0.4111 0.142 Uiso 0.669(12) 1 calc R U P B 2
C83 C 0.8902(14) 0.1114(10) 0.4849(6) 0.090(5) Uani 0.669(12) 1 d D . P B 2
H68 H 0.8819 0.0670 0.4508 0.135 Uiso 0.669(12) 1 calc R U P B 2
H69 H 0.9409 0.0802 0.5188 0.135 Uiso 0.669(12) 1 calc R U P B 2
H70 H 0.9298 0.1724 0.4751 0.135 Uiso 0.669(12) 1 calc R U P B 2
N3 N 1.4279(4) 0.4524(4) 0.8508(2) 0.0544(13) Uani 1 1 d . . . . .
N4 N 0.0984(5) 0.6866(4) 0.7078(3) 0.0669(15) Uani 1 1 d . . . . .
C35 C 0.1206(7) 0.7760(5) 0.7401(3) 0.0700(19) Uani 1 1 d . . . . .
H71 H 0.1537 0.7613 0.7815 0.105 Uiso 1 1 calc R U . . .
H72 H 0.0428 0.8123 0.7384 0.105 Uiso 1 1 calc R U . . .
H73 H 0.1804 0.8158 0.7227 0.105 Uiso 1 1 calc R U . . .
C36 C -0.0236(6) 0.6659(6) 0.6754(4) 0.0719(19) Uani 1 1 d . . . . .
H74 H -0.0185 0.6593 0.6332 0.108 Uiso 1 1 calc R U . . .
H75 H -0.0800 0.7197 0.6812 0.108 Uiso 1 1 calc R U . . .
H76 H -0.0548 0.6046 0.6900 0.108 Uiso 1 1 calc R U . . .
N5 N 0.8242(4) 0.8245(3) 0.88235(19) 0.0341(11) Uani 1 1 d . . . . .
N6 N 0.6707(5) 0.1294(3) 0.61456(19) 0.0379(12) Uani 1 1 d . . . . .
O1 O 1.0217(4) 0.7809(3) 0.91388(18) 0.0468(11) Uani 1 1 d . . . . .
O2 O 0.6244(4) 0.8695(3) 0.85046(19) 0.0521(11) Uani 1 1 d . . . . .
O3 O 0.4687(4) 0.1704(3) 0.58659(19) 0.0568(12) Uani 1 1 d . . . . .
O4 O 0.8743(4) 0.0875(3) 0.64148(18) 0.0495(11) Uani 1 1 d . . . . .

loop_
_atom_site_aniso_label
_atom_site_aniso_U_11
_atom_site_aniso_U_22
_atom_site_aniso_U_33
_atom_site_aniso_U_23
_atom_site_aniso_U_13
_atom_site_aniso_U_12
C1 0.040(3) 0.029(3) 0.019(3) 0.003(2) -0.002(2) -0.006(2)
C2 0.035(3) 0.028(3) 0.020(3) 0.001(2) -0.007(2) -0.001(2)
C3 0.053(3) 0.022(3) 0.020(3) 0.002(2) -0.010(2) -0.017(3)
C4 0.045(3) 0.018(3) 0.019(2) 0.004(2) -0.001(2) -0.008(2)
C5 0.032(3) 0.024(3) 0.020(2) -0.002(2) -0.003(2) -0.014(2)
C6 0.049(3) 0.026(3) 0.036(3) 0.006(3) 0.006(3) 0.001(3)
C7 0.036(3) 0.028(3) 0.016(2) 0.004(2) -0.002(2) -0.007(2)
C8 0.040(3) 0.030(3) 0.016(2) 0.001(2) 0.001(2) 0.002(2)
C9 0.042(3) 0.029(3) 0.018(2) 0.005(2) -0.008(2) -0.017(3)
C10 0.042(3) 0.023(3) 0.024(3) 0.010(2) -0.009(2) -0.009(2)
C11 0.049(3) 0.029(3) 0.027(3) -0.003(2) -0.016(2) -0.019(3)
C12 0.043(3) 0.025(3) 0.018(2) 0.000(2) -0.001(2) -0.004(2)
C13 0.043(3) 0.023(3) 0.020(3) -0.003(2) 0.000(2) -0.007(2)
C14 0.058(4) 0.023(3) 0.026(3) 0.004(2) -0.003(3) 0.003(3)
C15 0.036(3) 0.028(3) 0.028(3) -0.005(2) 0.000(2) -0.003(2)
C16 0.046(3) 0.021(3) 0.024(3) 0.002(2) 0.001(2) -0.004(2)
C17 0.041(3) 0.013(2) 0.023(2) 0.002(2) -0.005(2) -0.011(2)
C18 0.034(3) 0.019(3) 0.015(2) 0.001(2) 0.002(2) 0.001(2)
C19 0.035(3) 0.021(3) 0.020(2) 0.002(2) -0.002(2) -0.002(2)
C20 0.038(3) 0.026(3) 0.017(2) 0.001(2) -0.005(2) -0.011(2)
C21 0.038(3) 0.032(3) 0.032(3) 0.006(2) -0.006(2) -0.016(3)
C22 0.042(3) 0.021(3) 0.031(3) 0.000(2) -0.006(2) 0.001(2)
C23 0.043(3) 0.041(4) 0.035(3) 0.000(3) -0.003(3) 0.005(3)
C24 0.054(4) 0.037(3) 0.040(3) 0.006(3) 0.002(3) 0.000(3)
C25 0.042(3) 0.057(4) 0.030(3) 0.023(3) -0.007(3) -0.009(3)
C26 0.034(3) 0.039(3) 0.027(3) 0.008(3) -0.006(2) -0.008(3)
C27 0.037(3) 0.032(3) 0.024(3) 0.009(2) 0.000(2) -0.007(3)
C28 0.037(3) 0.031(3) 0.017(2) 0.003(2) 0.003(2) -0.001(2)
C29 0.048(3) 0.036(3) 0.020(3) 0.004(2) -0.005(2) -0.011(3)
C30 0.026(3) 0.050(4) 0.032(3) 0.004(3) -0.008(2) -0.011(3)
C31 0.035(3) 0.047(4) 0.032(3) 0.006(3) 0.002(2) -0.004(3)
C32 0.040(3) 0.034(3) 0.039(3) 0.001(3) -0.001(3) -0.011(3)
C33 0.034(3) 0.081(5) 0.067(4) 0.016(4) 0.004(3) 0.002(3)
C34 0.049(4) 0.062(4) 0.062(4) 0.009(3) -0.004(3) -0.019(3)
C37 0.060(4) 0.022(3) 0.028(3) 0.003(3) -0.011(3) -0.005(3)
C38 0.066(4) 0.028(3) 0.024(3) 0.002(2) 0.004(3) 0.001(3)
C39 0.057(4) 0.029(3) 0.026(3) -0.002(2) -0.009(3) 0.004(3)
C40 0.075(4) 0.045(4) 0.034(3) -0.014(3) 0.012(3) -0.020(3)
C41 0.105(6) 0.050(4) 0.062(5) -0.023(4) 0.022(4) -0.024(4)
C42 0.094(5) 0.028(4) 0.053(4) -0.015(3) -0.015(4) -0.004(4)
C43 0.108(5) 0.017(3) 0.040(3) 0.005(2) -0.010(3) -0.011(3)
C44 0.092(5) 0.019(3) 0.031(3) -0.002(2) -0.011(3) -0.015(3)
C45 0.133(7) 0.048(4) 0.035(3) -0.020(3) 0.027(4) -0.029(4)
C46 0.133(8) 0.133(9) 0.056(5) 0.017(6) 0.007(5) -0.069(7)
C47 0.128(7) 0.029(3) 0.094(6) 0.002(4) 0.035(5) 0.001(4)
C48 0.061(7) 0.024(4) 0.045(5) 0.008(3) 0.007(4) -0.003(4)
C49 0.056(8) 0.28(2) 0.048(7) -0.035(10) 0.003(6) -0.053(11)
C50 0.124(13) 0.060(6) 0.035(5) 0.012(5) 0.008(6) 0.010(7)
C51 0.053(4) 0.023(3) 0.031(3) -0.001(3) -0.009(3) -0.006(3)
C52 0.055(4) 0.018(3) 0.031(3) 0.000(2) -0.006(3) -0.009(3)
C72 0.050(10) 0.016(5) 0.028(6) -0.011(3) -0.012(5) -0.013(5)
C73 0.070(9) 0.026(5) 0.024(5) -0.010(3) -0.003(4) -0.012(5)
C74 0.070(9) 0.027(5) 0.048(6) -0.017(4) -0.011(5) -0.006(5)
C75 0.056(9) 0.047(7) 0.034(6) -0.020(5) 0.002(5) 0.002(6)
C76 0.131(15) 0.052(8) 0.049(7) -0.023(6) 0.016(9) -0.016(9)
C77 0.103(11) 0.024(5) 0.039(6) -0.007(4) -0.012(6) -0.015(6)
C78 0.149(13) 0.020(5) 0.044(6) -0.001(4) 0.025(7) -0.020(6)
C79 0.112(10) 0.052(6) 0.038(5) 0.028(5) 0.002(5) -0.008(6)
C80 0.114(11) 0.091(10) 0.095(10) 0.027(8) 0.071(10) 0.028(8)
C81 0.156(12) 0.112(11) 0.074(8) -0.012(8) 0.040(9) -0.034(10)
C82 0.092(10) 0.086(10) 0.103(11) 0.034(9) 0.009(9) -0.034(8)
C83 0.128(12) 0.060(8) 0.075(9) -0.020(7) -0.012(8) -0.013(8)
N3 0.037(3) 0.060(3) 0.060(3) 0.021(3) -0.011(2) -0.012(2)
N4 0.055(3) 0.070(4) 0.072(4) -0.004(3) -0.003(3) 0.007(3)
C35 0.073(5) 0.059(4) 0.079(5) -0.010(4) 0.014(4) 0.018(4)
C36 0.049(4) 0.073(4) 0.089(5) -0.008(4) -0.005(4) 0.013(3)
N5 0.049(3) 0.023(2) 0.027(2) 0.004(2) -0.006(2) -0.017(2)
N6 0.066(3) 0.021(2) 0.022(2) -0.0100(19) -0.008(2) -0.002(2)
O1 0.053(2) 0.031(2) 0.048(2) -0.0126(19) -0.020(2) -0.0007(19)
O2 0.067(3) 0.037(2) 0.049(2) -0.015(2) -0.006(2) 0.004(2)
O3 0.070(3) 0.034(2) 0.054(3) -0.006(2) -0.032(2) -0.012(2)
O4 0.070(3) 0.038(2) 0.036(2) -0.0138(18) -0.0067(19) 0.004(2)

loop_
_atom_type_symbol
_atom_type_description
_atom_type_scat_dispersion_real
_atom_type_scat_dispersion_imag
_atom_type_scat_source
C C 0.0033 0.0016 'International Tables Vol C Tables 4.2.6.8 and 6.1.1.4'
H H 0.0000 0.0000 'International Tables Vol C Tables 4.2.6.8 and 6.1.1.4'
N N 0.0061 0.0033 'International Tables Vol C Tables 4.2.6.8 and 6.1.1.4'
O O 0.0106 0.0060 'International Tables Vol C Tables 4.2.6.8 and 6.1.1.4'

loop_
_geom_angle_atom_site_label_1
_geom_angle_atom_site_label_2
_geom_angle_atom_site_label_3
_geom_angle
C21 C1 C18 120.8(5)
C21 C1 C2 121.2(5)
C18 C1 C2 117.9(5)
C3 C2 C1 121.1(5)
C3 C2 H1 119.5
C1 C2 H1 119.5
C2 C3 C4 121.2(5)
C2 C3 C37 117.9(5)
C4 C3 C37 120.8(5)
C5 C4 C19 120.5(5)
C5 C4 C3 120.2(5)
C19 C4 C3 119.2(5)
C6 C5 C4 120.5(5)
C6 C5 C38 119.3(5)
C4 C5 C38 120.1(5)
C5 C6 C7 121.4(5)
C5 C6 H2 119.3
C7 C6 H2 119.3
C6 C7 C8 117.3(5)
C6 C7 C27 121.4(5)
C8 C7 C27 121.2(5)
C7 C8 C19 121.6(5)
C7 C8 C9 120.5(5)
C19 C8 C9 117.9(5)
C20 C9 C10 120.4(5)
C20 C9 C8 120.4(4)
C10 C9 C8 119.2(5)
C9 C10 C11 118.7(5)
C9 C10 C28 120.5(5)
C11 C10 C28 120.8(5)
C12 C11 C10 121.0(5)
C12 C11 H3 119.5
C10 C11 H3 119.5
C13 C12 C11 120.7(5)
C13 C12 C51 120.7(5)
C11 C12 C51 118.6(5)
C12 C13 C14 120.9(5)
C12 C13 C20 120.7(5)
C14 C13 C20 118.4(5)
C15 C14 C13 121.6(5)
C15 C14 C52 117.3(5)
C13 C14 C52 121.0(5)
C14 C15 C16 119.9(5)
C14 C15 H4 120.0
C16 C15 H4 120.0
C15 C16 C17 119.6(5)
C15 C16 C22 120.2(5)
C17 C16 C22 120.1(5)
C20 C17 C16 120.0(4)
C20 C17 C18 120.8(5)
C16 C17 C18 119.2(4)
C1 C18 C17 121.1(4)
C1 C18 C19 121.3(4)
C17 C18 C19 117.6(4)
C4 C19 C8 118.6(4)
C4 C19 C18 119.1(4)
C8 C19 C18 122.3(4)
C9 C20 C17 121.1(4)
C9 C20 C13 118.5(5)
C17 C20 C13 120.4(5)
C1 C21 C26 121.7(5)
C1 C21 C22 119.8(5)
C26 C21 C22 118.2(5)
C23 C22 C21 118.5(5)
C23 C22 C16 122.5(5)
C21 C22 C16 119.0(5)
C24 C23 C22 120.8(6)
C24 C23 H5 119.6
C22 C23 H5 119.6
C25 C24 C23 121.1(6)
C25 C24 H6 119.5
C23 C24 H6 119.5
C24 C25 N3 122.2(6)
C24 C25 C26 120.4(6)
N3 C25 C26 117.3(6)
C25 C26 C21 120.5(6)
C25 C26 H7 119.8
C21 C26 H7 119.8
C32 C27 C28 120.0(5)
C32 C27 C7 121.6(5)
C28 C27 C7 118.3(5)
C29 C28 C27 116.2(5)
C29 C28 C10 123.9(5)
C27 C28 C10 119.8(5)
C30 C29 C28 124.9(5)
C30 C29 H8 117.5
C28 C29 H8 117.5
C29 C30 C31 119.4(5)
C29 C30 H9 120.3
C31 C30 H9 120.3
C32 C31 N4 121.5(5)
C32 C31 C30 116.8(5)
N4 C31 C30 121.4(5)
C27 C32 C31 122.7(5)
C27 C32 H10 118.6
C31 C32 H10 118.6
N3 C33 H11 109.5
N3 C33 H12 109.5
H11 C33 H12 109.5
N3 C33 H13 109.5
H11 C33 H13 109.5
H12 C33 H13 109.5
N3 C34 H14 109.5
N3 C34 H15 109.5
H14 C34 H15 109.5
N3 C34 H16 109.5
H14 C34 H16 109.5
H15 C34 H16 109.5
O1 C37 N5 121.2(5)
O1 C37 C3 123.8(6)
N5 C37 C3 114.9(5)
O2 C38 N5 122.1(5)
O2 C38 C5 120.8(6)
N5 C38 C5 117.0(5)
C40 C39 C44 123.0(5)
C40 C39 N5 118.0(5)
C44 C39 N5 119.1(5)
C39 C40 C41 116.7(6)
C39 C40 C45 122.6(5)
C41 C40 C45 120.6(5)
C42 C41 C40 122.1(6)
C42 C41 H17 119.0
C40 C41 H17 119.0
C43 C42 C41 117.8(6)
C43 C42 H18 121.1
C41 C42 H18 121.1
C44 C43 C42 124.3(6)
C44 C43 H19 117.9
C42 C43 H19 117.9
C43 C44 C39 116.1(5)
C43 C44 C84 119.9(11)
C39 C44 C84 118.4(10)
C43 C44 C48 122.6(6)
C39 C44 C48 120.8(5)
C47 C45 C40 111.8(6)
C47 C45 C46 111.3(6)
C40 C45 C46 108.7(7)
C47 C45 H20 108.3
C40 C45 H20 108.3
C46 C45 H20 108.3
C45 C46 H21 109.5
C45 C46 H22 109.5
H21 C46 H22 109.5
C45 C46 H23 109.5
H21 C46 H23 109.5
H22 C46 H23 109.5
C45 C47 H24 109.5
C45 C47 H25 109.5
H24 C47 H25 109.5
C45 C47 H26 109.5
H24 C47 H26 109.5
H25 C47 H26 109.5
C49 C48 C50 103.2(11)
C49 C48 C44 112.5(8)
C50 C48 C44 109.7(8)
C49 C48 H27 110.4
C50 C48 H27 110.4
C44 C48 H27 110.4
C48 C49 H28 109.5
C48 C49 H29 109.5
H28 C49 H29 109.5
C48 C49 H30 109.5
H28 C49 H30 109.5
H29 C49 H30 109.5
C48 C50 H31 109.5
C48 C50 H32 109.5
H31 C50 H32 109.5
C48 C50 H33 109.5
H31 C50 H33 109.5
H32 C50 H33 109.5
C85 C84 C44 133(3)
C85 C84 C88 107(3)
C44 C84 C88 105.7(18)
C85 C84 H34 102.4
C44 C84 H34 102.5
C88 C84 H34 102.5
C84 C85 H35 109.5
C84 C85 H36 109.5
H35 C85 H36 109.5
C84 C85 H37 109.5
H35 C85 H37 109.5
H36 C85 H37 109.5
C84 C88 H38 109.5
C84 C88 H39 109.5
H38 C88 H39 109.5
C84 C88 H40 109.5
H38 C88 H40 109.5
H39 C88 H40 109.5
O3 C51 N6 119.2(5)
O3 C51 C12 124.0(5)
N6 C51 C12 116.8(5)
O4 C52 N6 119.5(5)
O4 C52 C14 124.5(5)
N6 C52 C14 116.0(5)
C54 C53 C58 125(2)
C54 C53 N6 119.6(16)
C58 C53 N6 115.7(15)
C53 C54 C59 126(2)
C53 C54 C55 113.8(17)
C59 C54 C55 120.5(18)
C56 C55 C54 119.0(18)
C56 C55 H41 120.5
C54 C55 H41 120.5
C57 C56 C55 124(2)
C57 C56 H42 118.1
C55 C56 H42 118.1
C56 C57 C58 120.4(16)
C56 C57 H43 119.8
C58 C57 H43 119.8
C57 C58 C53 116.2(15)
C57 C58 C62 121.6(14)
C53 C58 C62 122.1(15)
C61 C59 C54 117(3)
C61 C59 C60 119(3)
C54 C59 C60 107(2)
C61 C59 H77 103.9
C54 C59 H77 103.9
C60 C59 H77 103.9
C59 C60 H44 109.5
C59 C60 H45 109.5
H44 C60 H45 109.5
C59 C60 H46 109.5
H44 C60 H46 109.5
H45 C60 H46 109.5
C59 C61 H81 109.5
C59 C61 H82 109.5
H81 C61 H82 109.5
C59 C61 H83 109.5
H81 C61 H83 109.5
H82 C61 H83 109.5
C58 C62 C63 110.5(12)
C58 C62 C64 112.1(16)
C63 C62 C64 108.3(14)
C58 C62 H78 108.6
C63 C62 H78 108.6
C64 C62 H78 108.6
C62 C63 H50 109.5
C62 C63 H51 109.5
H50 C63 H51 109.5
C62 C63 H52 109.5
H50 C63 H52 109.5
H51 C63 H52 109.5
C62 C64 H53 109.5
C62 C64 H54 109.5
H53 C64 H54 109.5
C62 C64 H55 109.5
H53 C64 H55 109.5
H54 C64 H55 109.5
C73 C72 C77 121.8(9)
C73 C72 N6 117.9(8)
C77 C72 N6 120.3(8)
C72 C73 C78 123.3(8)
C72 C73 C74 117.0(8)
C78 C73 C74 119.2(8)
C75 C74 C73 119.8(10)
C75 C74 H56 120.1
C73 C74 H56 120.1
C74 C75 C76 120.3(10)
C74 C75 H57 119.9
C76 C75 H57 119.9
C75 C76 C77 124.1(11)
C75 C76 H58 118.0
C77 C76 H58 118.0
C76 C77 C72 116.5(9)
C76 C77 C81 122.5(11)
C72 C77 C81 120.8(9)
C80 C78 C73 118.2(12)
C80 C78 C79 106.0(9)
C73 C78 C79 109.9(11)
C80 C78 H79 107.4
C73 C78 H79 107.4
C79 C78 H79 107.4
C78 C79 H59 109.5
C78 C79 H60 109.5
H59 C79 H60 109.5
C78 C79 H61 109.5
H59 C79 H61 109.5
H60 C79 H61 109.5
C78 C80 H62 109.5
C78 C80 H63 109.5
H62 C80 H63 109.5
C78 C80 H64 109.5
H62 C80 H64 109.5
H63 C80 H64 109.5
C77 C81 C83 112.1(14)
C77 C81 C82 108.1(13)
C83 C81 C82 112.4(11)
C77 C81 H80 108.1
C83 C81 H80 108.1
C82 C81 H80 108.1
C81 C82 H65 109.5
C81 C82 H66 109.5
H65 C82 H66 109.5
C81 C82 H67 109.5
H65 C82 H67 109.5
H66 C82 H67 109.5
C81 C83 H68 109.5
C81 C83 H69 109.5
H68 C83 H69 109.5
C81 C83 H70 109.5
H68 C83 H70 109.5
H69 C83 H70 109.5
C25 N3 C34 123.3(5)
C25 N3 C33 118.3(5)
C34 N3 C33 117.7(5)
C31 N4 C35 119.6(5)
C31 N4 C36 120.0(5)
C35 N4 C36 120.0(6)
N4 C35 H71 109.5
N4 C35 H72 109.5
H71 C35 H72 109.5
N4 C35 H73 109.5
H71 C35 H73 109.5
H72 C35 H73 109.5
N4 C36 H74 109.5
N4 C36 H75 109.5
H74 C36 H75 109.5
N4 C36 H76 109.5
H74 C36 H76 109.5
H75 C36 H76 109.5
C38 N5 C37 126.6(5)
C38 N5 C39 116.6(5)
C37 N5 C39 116.8(4)
C52 N6 C51 124.5(4)
C52 N6 C53 126.9(13)
C51 N6 C53 108.6(13)
C52 N6 C72 112.7(8)
C51 N6 C72 122.7(8)

loop_
_geom_bond_atom_site_label_1
_geom_bond_atom_site_label_2
_geom_bond_distance
C1 C21 1.414(8)
C1 C18 1.414(7)
C1 C2 1.420(7)
C2 C3 1.391(8)
C2 H1 0.9500
C3 C4 1.426(7)
C3 C37 1.496(8)
C4 C5 1.398(7)
C4 C19 1.400(7)
C5 C6 1.391(7)
C5 C38 1.483(8)
C6 C7 1.417(7)
C6 H2 0.9500
C7 C8 1.418(7)
C7 C27 1.440(7)
C8 C19 1.427(7)
C8 C9 1.438(7)
C9 C20 1.410(8)
C9 C10 1.414(7)
C10 C11 1.418(7)
C10 C28 1.458(7)
C11 C12 1.378(8)
C11 H3 0.9500
C12 C13 1.376(7)
C12 C51 1.469(7)
C13 C14 1.412(8)
C13 C20 1.429(7)
C14 C15 1.402(7)
C14 C52 1.464(8)
C15 C16 1.413(7)
C15 H4 0.9500
C16 C17 1.423(7)
C16 C22 1.464(7)
C17 C20 1.415(7)
C17 C18 1.424(6)
C18 C19 1.446(7)
C21 C26 1.431(7)
C21 C22 1.438(8)
C22 C23 1.407(8)
C23 C24 1.386(8)
C23 H5 0.9500
C24 C25 1.373(9)
C24 H6 0.9500
C25 N3 1.379(7)
C25 C26 1.385(8)
C26 H7 0.9500
C27 C32 1.378(8)
C27 C28 1.437(8)
C28 C29 1.405(7)
C29 C30 1.350(8)
C29 H8 0.9500
C30 C31 1.442(8)
C30 H9 0.9500
C31 C32 1.419(8)
C31 N4 1.423(8)
C32 H10 0.9500
C33 N3 1.480(8)
C33 H11 0.9800
C33 H12 0.9800
C33 H13 0.9800
C34 N3 1.432(8)
C34 H14 0.9800
C34 H15 0.9800
C34 H16 0.9800
C37 O1 1.183(6)
C37 N5 1.396(8)
C38 O2 1.219(7)
C38 N5 1.384(7)
C39 C40 1.376(8)
C39 C44 1.431(8)
C39 N5 1.449(7)
C40 C41 1.421(9)
C40 C45 1.515(9)
C41 C42 1.383(10)
C41 H17 0.9500
C42 C43 1.378(10)
C42 H18 0.9500
C43 C44 1.365(8)
C43 H19 0.9500
C44 C84 1.44(2)
C44 C48 1.575(12)
C45 C47 1.514(12)
C45 C46 1.550(13)
C45 H20 1.0000
C46 H21 0.9800
C46 H22 0.9800
C46 H23 0.9800
C47 H24 0.9800
C47 H25 0.9800
C47 H26 0.9800
C48 C49 1.456(15)
C48 C50 1.497(14)
C48 H27 1.0000
C49 H28 0.9800
C49 H29 0.9800
C49 H30 0.9800
C50 H31 0.9800
C50 H32 0.9800
C50 H33 0.9800
C84 C85 1.34(3)
C84 C88 1.57(3)
C84 H34 1.0000
C85 H35 0.9800
C85 H36 0.9800
C85 H37 0.9800
C88 H38 0.9800
C88 H39 0.9800
C88 H40 0.9800
C51 O3 1.224(7)
C51 N6 1.410(7)
C52 O4 1.238(7)
C52 N6 1.410(7)
C53 C54 1.36(2)
C53 C58 1.417(19)
C53 N6 1.47(3)
C54 C59 1.47(2)
C54 C55 1.48(2)
C55 C56 1.34(2)
C55 H41 0.9500
C56 C57 1.340(19)
C56 H42 0.9500
C57 C58 1.389(19)
C57 H43 0.9500
C58 C62 1.533(18)
C59 C61 1.45(3)
C59 C60 1.57(2)
C59 H77 1.0000
C60 H44 0.9800
C60 H45 0.9800
C60 H46 0.9800
C61 H81 0.9800
C61 H82 0.9800
C61 H83 0.9800
C62 C63 1.558(19)
C62 C64 1.60(2)
C62 H78 1.0000
C63 H50 0.9800
C63 H51 0.9800
C63 H52 0.9800
C64 H53 0.9800
C64 H54 0.9800
C64 H55 0.9800
C72 C73 1.342(11)
C72 C77 1.399(12)
C72 N6 1.480(11)
C73 C78 1.461(12)
C73 C74 1.471(11)
C74 C75 1.313(12)
C74 H56 0.9500
C75 C76 1.324(13)
C75 H57 0.9500
C76 C77 1.365(12)
C76 H58 0.9500
C77 C81 1.516(16)
C78 C80 1.453(18)
C78 C79 1.604(18)
C78 H79 1.0000
C79 H59 0.9800
C79 H60 0.9800
C79 H61 0.9800
C80 H62 0.9800
C80 H63 0.9800
C80 H64 0.9800
C81 C83 1.54(2)
C81 C82 1.59(2)
C81 H80 1.0000
C82 H65 0.9800
C82 H66 0.9800
C82 H67 0.9800
C83 H68 0.9800
C83 H69 0.9800
C83 H70 0.9800
N4 C35 1.427(9)
N4 C36 1.451(9)
C35 H71 0.9800
C35 H72 0.9800
C35 H73 0.9800
C36 H74 0.9800
C36 H75 0.9800
C36 H76 0.9800

loop_
_geom_torsion_atom_site_label_1
_geom_torsion_atom_site_label_2
_geom_torsion_atom_site_label_3
_geom_torsion_atom_site_label_4
_geom_torsion
C21 C1 C2 C3 -179.3(5)
C18 C1 C2 C3 -3.7(7)
C1 C2 C3 C4 0.8(7)
C1 C2 C3 C37 -179.6(4)
C2 C3 C4 C5 -178.9(5)
C37 C3 C4 C5 1.5(7)
C2 C3 C4 C19 2.0(7)
C37 C3 C4 C19 -177.6(5)
C19 C4 C5 C6 -0.6(7)
C3 C4 C5 C6 -179.7(5)
C19 C4 C5 C38 -178.3(4)
C3 C4 C5 C38 2.6(7)
C4 C5 C6 C7 2.2(7)
C38 C5 C6 C7 179.9(4)
C5 C6 C7 C8 -2.1(7)
C5 C6 C7 C27 176.8(5)
C6 C7 C8 C19 0.5(7)
C27 C7 C8 C19 -178.4(4)
C6 C7 C8 C9 -179.2(4)
C27 C7 C8 C9 1.9(7)
C7 C8 C9 C20 178.9(4)
C19 C8 C9 C20 -0.7(6)
C7 C8 C9 C10 -2.1(7)
C19 C8 C9 C10 178.2(4)
C20 C9 C10 C11 -2.0(7)
C8 C9 C10 C11 179.1(4)
C20 C9 C10 C28 176.6(4)
C8 C9 C10 C28 -2.3(7)
C9 C10 C11 C12 -0.1(7)
C28 C10 C11 C12 -178.6(5)
C10 C11 C12 C13 1.7(8)
C10 C11 C12 C51 -175.7(5)
C11 C12 C13 C14 177.7(5)
C51 C12 C13 C14 -4.9(7)
C11 C12 C13 C20 -1.4(7)
C51 C12 C13 C20 176.0(5)
C12 C13 C14 C15 -179.2(5)
C20 C13 C14 C15 -0.1(7)
C12 C13 C14 C52 3.0(8)
C20 C13 C14 C52 -177.9(5)
C13 C14 C15 C16 0.6(8)
C52 C14 C15 C16 178.6(5)
C14 C15 C16 C17 -1.6(7)
C14 C15 C16 C22 -179.1(5)
C15 C16 C17 C20 2.0(7)
C22 C16 C17 C20 179.5(4)
C15 C16 C17 C18 -178.1(4)
C22 C16 C17 C18 -0.5(7)
C21 C1 C18 C17 -1.0(7)
C2 C1 C18 C17 -176.6(4)
C21 C1 C18 C19 179.6(4)
C2 C1 C18 C19 4.0(7)
C20 C17 C18 C1 -178.6(4)
C16 C17 C18 C1 1.4(7)
C20 C17 C18 C19 0.9(6)
C16 C17 C18 C19 -179.1(4)
C5 C4 C19 C8 -0.9(7)
C3 C4 C19 C8 178.2(4)
C5 C4 C19 C18 179.2(4)
C3 C4 C19 C18 -1.7(7)
C7 C8 C19 C4 1.0(7)
C9 C8 C19 C4 -179.3(4)
C7 C8 C19 C18 -179.1(4)
C9 C8 C19 C18 0.6(6)
C1 C18 C19 C4 -1.2(7)
C17 C18 C19 C4 179.2(4)
C1 C18 C19 C8 178.9(4)
C17 C18 C19 C8 -0.7(6)
C10 C9 C20 C17 -177.9(4)
C8 C9 C20 C17 1.0(7)
C10 C9 C20 C13 2.3(7)
C8 C9 C20 C13 -178.7(4)
C16 C17 C20 C9 178.8(4)
C18 C17 C20 C9 -1.1(7)
C16 C17 C20 C13 -1.4(7)
C18 C17 C20 C13 178.6(4)
C12 C13 C20 C9 -0.7(7)
C14 C13 C20 C9 -179.8(5)
C12 C13 C20 C17 179.5(4)
C14 C13 C20 C17 0.4(7)
C18 C1 C21 C26 173.6(5)
C2 C1 C21 C26 -10.9(8)
C18 C1 C21 C22 -0.5(7)
C2 C1 C21 C22 175.0(5)
C1 C21 C22 C23 -178.1(5)
C26 C21 C22 C23 7.6(8)
C1 C21 C22 C16 1.3(7)
C26 C21 C22 C16 -172.9(5)
C15 C16 C22 C23 -3.9(8)
C17 C16 C22 C23 178.6(5)
C15 C16 C22 C21 176.7(5)
C17 C16 C22 C21 -0.8(7)
C21 C22 C23 C24 -6.7(8)
C16 C22 C23 C24 173.9(5)
C22 C23 C24 C25 1.1(9)
C23 C24 C25 N3 -179.3(5)
C23 C24 C25 C26 3.4(8)
C24 C25 C26 C21 -2.2(8)
N3 C25 C26 C21 -179.6(5)
C1 C21 C26 C25 -177.5(5)
C22 C21 C26 C25 -3.4(7)
C6 C7 C27 C32 -0.8(7)
C8 C7 C27 C32 178.0(5)
C6 C7 C27 C28 -176.1(4)
C8 C7 C27 C28 2.7(7)
C32 C27 C28 C29 1.4(7)
C7 C27 C28 C29 176.8(4)
C32 C27 C28 C10 177.5(4)
C7 C27 C28 C10 -7.1(7)
C9 C10 C28 C29 -177.2(5)
C11 C10 C28 C29 1.4(7)
C9 C10 C28 C27 7.0(7)
C11 C10 C28 C27 -174.4(4)
C27 C28 C29 C30 -0.6(7)
C10 C28 C29 C30 -176.5(5)
C28 C29 C30 C31 0.9(8)
C29 C30 C31 C32 -1.9(7)
C29 C30 C31 N4 -176.4(5)
C28 C27 C32 C31 -2.7(8)
C7 C27 C32 C31 -177.9(5)
N4 C31 C32 C27 177.4(5)
C30 C31 C32 C27 2.9(8)
C2 C3 C37 O1 -4.9(8)
C4 C3 C37 O1 174.7(5)
C2 C3 C37 N5 177.7(4)
C4 C3 C37 N5 -2.8(7)
C6 C5 C38 O2 -1.3(8)
C4 C5 C38 O2 176.4(5)
C6 C5 C38 N5 176.9(4)
C4 C5 C38 N5 -5.4(7)
C44 C39 C40 C41 -0.8(10)
N5 C39 C40 C41 -179.4(6)
C44 C39 C40 C45 -175.9(7)
N5 C39 C40 C45 5.5(9)
C39 C40 C41 C42 1.2(12)
C45 C40 C41 C42 176.4(7)
C40 C41 C42 C43 -1.4(12)
C41 C42 C43 C44 1.2(11)
C42 C43 C44 C39 -0.8(10)
C42 C43 C44 C84 152.5(14)
C42 C43 C44 C48 -173.0(8)
C40 C39 C44 C43 0.6(9)
N5 C39 C44 C43 179.3(6)
C40 C39 C44 C84 -153.1(15)
N5 C39 C44 C84 25.5(16)
C40 C39 C44 C48 173.0(7)
N5 C39 C44 C48 -8.4(9)
C39 C40 C45 C47 106.2(7)
C41 C40 C45 C47 -68.7(9)
C39 C40 C45 C46 -130.6(7)
C41 C40 C45 C46 54.5(9)
C43 C44 C48 C49 50.4(14)
C39 C44 C48 C49 -121.5(12)
C43 C44 C48 C50 -63.9(11)
C39 C44 C48 C50 124.2(8)
C43 C44 C84 C85 -73(4)
C39 C44 C84 C85 80(4)
C43 C44 C84 C88 59(2)
C39 C44 C84 C88 -148.0(14)
C13 C12 C51 O3 -176.1(5)
C11 C12 C51 O3 1.3(8)
C13 C12 C51 N6 4.7(7)
C11 C12 C51 N6 -177.9(5)
C15 C14 C52 O4 3.0(8)
C13 C14 C52 O4 -179.0(5)
C15 C14 C52 N6 -178.8(5)
C13 C14 C52 N6 -0.9(7)
C58 C53 C54 C59 -161(3)
N6 C53 C54 C59 17(4)
C58 C53 C54 C55 17(4)
N6 C53 C54 C55 -164(2)
C53 C54 C55 C56 -11(4)
C59 C54 C55 C56 167(2)
C54 C55 C56 C57 0(4)
C55 C56 C57 C58 6(3)
C56 C57 C58 C53 -1(3)
C56 C57 C58 C62 -179.1(17)
C54 C53 C58 C57 -12(4)
N6 C53 C58 C57 169.7(18)
C54 C53 C58 C62 166(3)
N6 C53 C58 C62 -12(3)
C53 C54 C59 C61 118(4)
C55 C54 C59 C61 -60(4)
C53 C54 C59 C60 -106(3)
C55 C54 C59 C60 76(3)
C57 C58 C62 C63 38(2)
C53 C58 C62 C63 -140(2)
C57 C58 C62 C64 -83(2)
C53 C58 C62 C64 99(2)
C77 C72 C73 C78 167.0(16)
N6 C72 C73 C78 -10(3)
C77 C72 C73 C74 -5(3)
N6 C72 C73 C74 177.3(12)
C72 C73 C74 C75 -1(2)
C78 C73 C74 C75 -173.3(15)
C73 C74 C75 C76 6(2)
C74 C75 C76 C77 -6(3)
C75 C76 C77 C72 0(3)
C75 C76 C77 C81 173.9(17)
C73 C72 C77 C76 6(3)
N6 C72 C77 C76 -177.1(14)
C73 C72 C77 C81 -168.3(16)
N6 C72 C77 C81 9(2)
C72 C73 C78 C80 130.8(16)
C74 C73 C78 C80 -57.1(19)
C72 C73 C78 C79 -107.4(17)
C74 C73 C78 C79 64.7(16)
C76 C77 C81 C83 -53(2)
C72 C77 C81 C83 120.1(16)
C76 C77 C81 C82 71(2)
C72 C77 C81 C82 -115.5(16)
C24 C25 N3 C34 -174.7(6)
C26 C25 N3 C34 2.7(8)
C24 C25 N3 C33 -4.5(8)
C26 C25 N3 C33 172.8(5)
C32 C31 N4 C35 1.3(9)
C30 C31 N4 C35 175.6(6)
C32 C31 N4 C36 174.1(6)
C30 C31 N4 C36 -11.7(9)
O2 C38 N5 C37 -177.5(5)
C5 C38 N5 C37 4.3(7)
O2 C38 N5 C39 3.5(8)
C5 C38 N5 C39 -174.6(4)
O1 C37 N5 C38 -177.8(5)
C3 C37 N5 C38 -0.3(7)
O1 C37 N5 C39 1.1(8)
C3 C37 N5 C39 178.6(4)
C40 C39 N5 C38 76.9(6)
C44 C39 N5 C38 -101.8(6)
C40 C39 N5 C37 -102.1(6)
C44 C39 N5 C37 79.2(6)
O4 C52 N6 C51 179.2(5)
C14 C52 N6 C51 0.9(8)
O4 C52 N6 C53 -1.7(12)
C14 C52 N6 C53 -179.9(10)
O4 C52 N6 C72 -4.5(8)
C14 C52 N6 C72 177.3(5)
O3 C51 N6 C52 178.1(5)
C12 C51 N6 C52 -2.7(8)
O3 C51 N6 C53 -1.2(10)
C12 C51 N6 C53 178.0(8)
O3 C51 N6 C72 2.1(9)
C12 C51 N6 C72 -178.7(6)
C54 C53 N6 C52 95(3)
C58 C53 N6 C52 -87(2)
C54 C53 N6 C51 -86(3)
C58 C53 N6 C51 92(2)
C73 C72 N6 C52 95.3(15)
C77 C72 N6 C52 -82.2(16)
C73 C72 N6 C51 -88.3(15)
C77 C72 N6 C51 94.2(16)

loop_
_platon_squeeze_void_nr
_platon_squeeze_void_average_x
_platon_squeeze_void_average_y
_platon_squeeze_void_average_z
_platon_squeeze_void_volume
_platon_squeeze_void_count_electrons
_platon_squeeze_void_content
1 0.082 0.267 0.582 1168 436 ' '
